data_7041564
loop_
_publ_author_name
'Dong, Yu-Wei'
'Fan, Rui-Qing'
'Chen, Wei'
'Zhang, Hui-Jie'
'Song, Yang'
'Du, Xi'
'Wang, Ping'
'Wei, Li-Guo'
'Yang, Yu-Lin'

_publ_section_title
;
 Different conjugated system Zn(ii) Schiff base complexes: supramolecular
 structure, luminescent properties, and applications in the PMMA-doped
 hybrid materials.
;
_journal_issue 4
_journal_name_full 'Dalton transactions (Cambridge, England : 2003)'
_journal_page_first 1266
_journal_page_last 1276
_journal_paper_doi 10.1039/c6dt04159k
_journal_volume 46
_journal_year 2017
_chemical_formula_sum 'C28 H28 Cl2 N4 O12 Zn'
_chemical_formula_weight 748.83
_chemical_name_systematic
; 
 ? 
;
_space_group_IT_number 2
_symmetry_cell_setting Triclini
_symmetry_space_group_name_Hall '-P 1'
_symmetry_space_group_name_H-M 'P -1'
_atom_sites_solution_hydrogens geom
_atom_sites_solution_primary direct
_atom_sites_solution_secondary difmap
_audit_creation_method SHELXL-97
_audit_update_record
;
2016-10-10 deposited with the CCDC.
2016-12-23 downloaded from the CCDC.
;
_cell_angle_alpha 103.765(2)
_cell_angle_beta 94.754(2)
_cell_angle_gamma 101.537(2)
_cell_formula_units_Z 2
_cell_length_a 8.4417(5)
_cell_length_b 10.0970(8)
_cell_length_c 19.1575(13)
_cell_measurement_reflns_used 12830
_cell_measurement_temperature 173(2)
_cell_measurement_theta_max 25.00
_cell_measurement_theta_min 3.01
_cell_volume 1539.29(19)
_computing_cell_refinement 'Bruker SMART'
_computing_data_collection 'Bruker SMART'
_computing_data_reduction 'Bruker SAINT'
_computing_molecular_graphics SHELXP-97
_computing_publication_material SHELXTL
_computing_structure_refinement 'SHELXL-97 (Sheldrick, 1997)'
_computing_structure_solution 'SHELXS-97 (Sheldrick, 1997)'
_diffrn_ambient_temperature 173(2)
_diffrn_measured_fraction_theta_full 0.987
_diffrn_measured_fraction_theta_max 0.987
_diffrn_measurement_device_type 'Bruker Smart APEX CCD area detector'
_diffrn_measurement_method 'phi and omega scans'
_diffrn_radiation_monochromator graphite
_diffrn_radiation_source 'fine-focus sealed tube'
_diffrn_radiation_type MoK\a
_diffrn_radiation_wavelength 0.71073
_diffrn_reflns_av_R_equivalents 0.0569
_diffrn_reflns_av_sigmaI/netI 0.0765
_diffrn_reflns_limit_h_max 10
_diffrn_reflns_limit_h_min -10
_diffrn_reflns_limit_k_max 11
_diffrn_reflns_limit_k_min -12
_diffrn_reflns_limit_l_max 22
_diffrn_reflns_limit_l_min -22
_diffrn_reflns_number 12830
_diffrn_reflns_theta_full 25.00
_diffrn_reflns_theta_max 25.00
_diffrn_reflns_theta_min 3.01
_diffrn_standards_decay_% 0
_diffrn_standards_interval_count 0
_diffrn_standards_interval_time 0
_diffrn_standards_number 0
_exptl_absorpt_coefficient_mu 1.043
_exptl_absorpt_correction_T_max 0.8939
_exptl_absorpt_correction_T_min 0.8764
_exptl_absorpt_correction_type multi-scan
_exptl_absorpt_process_details SADABS
_exptl_crystal_colour colourless
_exptl_crystal_density_diffrn 1.616
_exptl_crystal_density_method 'not measured'
_exptl_crystal_description block
_exptl_crystal_F_000 768
_exptl_crystal_size_max 0.13
_exptl_crystal_size_mid 0.12
_exptl_crystal_size_min 0.11
_refine_diff_density_max 1.748
_refine_diff_density_min -0.700
_refine_diff_density_rms 0.112
_refine_ls_extinction_method none
_refine_ls_goodness_of_fit_ref 1.073
_refine_ls_hydrogen_treatment mixed
_refine_ls_matrix_type full
_refine_ls_number_parameters 424
_refine_ls_number_reflns 5330
_refine_ls_number_restraints 0
_refine_ls_restrained_S_all 1.073
_refine_ls_R_factor_all 0.1175
_refine_ls_R_factor_gt 0.0731
_refine_ls_shift/su_max 0.000
_refine_ls_shift/su_mean 0.000
_refine_ls_structure_factor_coef Fsqd
_refine_ls_weighting_details 'calc w=1/[\s^2^(Fo^2^)+(0.1254P)^2^+0.7030P] where P=(Fo^2^+2Fc^2^)/3'
_refine_ls_weighting_scheme calc
_refine_ls_wR_factor_gt 0.1935
_refine_ls_wR_factor_ref 0.2164
_reflns_number_gt 3586
_reflns_number_total 5330
_reflns_threshold_expression >2sigma(I)
_cod_data_source_file c6dt04159k2.cif
_cod_data_source_block Zn3
_cod_depositor_comments 'Adding full bibliography for 7041564--7041568.cif.'
_cod_original_cell_volume 1539.29(18)
_cod_original_sg_symbol_H-M P-1
_cod_database_code 7041564

loop_
_symmetry_equiv_pos_as_xyz
'x, y, z'
'-x, -y, -z'

loop_
_atom_site_label
_atom_site_type_symbol
_atom_site_fract_x
_atom_site_fract_y
_atom_site_fract_z
_atom_site_U_iso_or_equiv
_atom_site_adp_type
_atom_site_occupancy
_atom_site_symmetry_multiplicity
_atom_site_calc_flag
_atom_site_refinement_flags
Zn1 Zn 0.54981(8) 0.38156(8) 0.24890(4) 0.0297(3) Uani 1 1 d .
Cl1 Cl 0.3177(2) 0.7799(2) 0.07788(9) 0.0456(5) Uani 1 1 d .
Cl2 Cl 0.2287(3) 0.7898(3) 0.47115(15) 0.0749(7) Uani 1 1 d .
O1 O 0.7345(6) 0.5777(5) 0.1650(3) 0.0566(14) Uani 1 1 d .
O2 O 0.4548(6) 0.1753(6) 0.2954(3) 0.0570(14) Uani 1 1 d .
O3 O 0.2410(5) 0.5141(5) 0.2392(2) 0.0426(11) Uani 1 1 d .
O4 O 0.7972(5) 0.3378(5) 0.2873(2) 0.0412(11) Uani 1 1 d .
O5 O 0.2670(7) 0.6815(7) 0.0094(3) 0.0716(17) Uani 1 1 d .
O6 O 0.3958(8) 0.7223(8) 0.1281(4) 0.089(2) Uani 1 1 d .
O7 O 0.4239(11) 0.8962(8) 0.0696(4) 0.113(3) Uani 1 1 d .
O8 O 0.1796(8) 0.8135(9) 0.1078(4) 0.093(2) Uani 1 1 d .
O9 O 0.3326(11) 0.8205(10) 0.4201(6) 0.131(4) Uani 1 1 d .
O10 O 0.1290(13) 0.6646(11) 0.4551(7) 0.164(5) Uani 1 1 d .
O11 O 0.3384(19) 0.7553(17) 0.5218(7) 0.207(6) Uani 1 1 d .
O12 O 0.1911(15) 0.8941(10) 0.5195(8) 0.195(7) Uani 1 1 d .
N1 N 0.6529(7) 0.5931(7) 0.2732(3) 0.0469(15) Uani 1 1 d .
N2 N 0.4857(7) 0.4459(7) 0.3518(3) 0.0479(15) Uani 1 1 d .
N3 N 0.3563(6) 0.3624(6) 0.1692(3) 0.0308(11) Uani 1 1 d .
N4 N 0.6124(6) 0.2466(5) 0.1629(3) 0.0303(11) Uani 1 1 d .
C1 C 0.6326(8) 0.6644(8) 0.3392(4) 0.0461(18) Uani 1 1 d .
C2 C 0.6917(9) 0.8064(8) 0.3684(4) 0.0474(17) Uani 1 1 d .
H2A H 0.6737 0.8528 0.4153 0.057 Uiso 1 1 calc R
C3 C 0.7808(11) 0.8782(10) 0.3240(5) 0.068(2) Uani 1 1 d .
H3A H 0.8271 0.9757 0.3418 0.081 Uiso 1 1 calc R
C4 C 0.8020(9) 0.8081(8) 0.2540(4) 0.0471(18) Uani 1 1 d .
H4A H 0.8613 0.8542 0.2232 0.056 Uiso 1 1 calc R
C5 C 0.7281(8) 0.6633(8) 0.2330(4) 0.0458(18) Uani 1 1 d .
C6 C 0.5308(8) 0.5753(8) 0.3799(4) 0.0420(16) Uani 1 1 d .
H6B H 0.5019 0.6164 0.4257 0.050 Uiso 1 1 calc R
C7 C 0.7772(12) 0.6435(11) 0.1086(5) 0.069(2) Uani 1 1 d .
H7B H 0.7771 0.5716 0.0640 0.103 Uiso 1 1 calc R
H7C H 0.8862 0.7055 0.1232 0.103 Uiso 1 1 calc R
H7D H 0.6976 0.6983 0.0999 0.103 Uiso 1 1 calc R
C8 C 0.3892(8) 0.3583(8) 0.3825(4) 0.0441(17) Uani 1 1 d .
C9 C 0.3731(8) 0.2088(9) 0.3517(4) 0.0477(18) Uani 1 1 d .
C10 C 0.2795(9) 0.1174(8) 0.3815(4) 0.0478(18) Uani 1 1 d .
H10A H 0.2738 0.0202 0.3633 0.057 Uiso 1 1 calc R
C11 C 0.1922(10) 0.1596(11) 0.4373(5) 0.067(2) Uani 1 1 d .
H11B H 0.1257 0.0923 0.4559 0.081 Uiso 1 1 calc R
C12 C 0.2021(10) 0.2969(11) 0.4648(5) 0.068(3) Uani 1 1 d .
H12A H 0.1406 0.3268 0.5025 0.081 Uiso 1 1 calc R
C13 C 0.3016(8) 0.3946(8) 0.4385(4) 0.0441(17) Uani 1 1 d .
H13A H 0.3098 0.4912 0.4601 0.053 Uiso 1 1 calc R
C14 C 0.4580(11) 0.0364(10) 0.2708(5) 0.069(2) Uani 1 1 d .
H14A H 0.4079 -0.0158 0.3035 0.104 Uiso 1 1 calc R
H14B H 0.5713 0.0277 0.2696 0.104 Uiso 1 1 calc R
H14C H 0.3970 -0.0016 0.2219 0.104 Uiso 1 1 calc R
C15 C 0.3675(7) 0.2771(7) 0.1058(3) 0.0337(14) Uani 1 1 d .
C16 C 0.2549(8) 0.2486(8) 0.0447(4) 0.0416(16) Uani 1 1 d .
H16A H 0.2639 0.1857 0.0004 0.050 Uiso 1 1 calc R
C17 C 0.1255(8) 0.3183(9) 0.0515(4) 0.0481(19) Uani 1 1 d .
H17A H 0.0450 0.3027 0.0109 0.058 Uiso 1 1 calc R
C18 C 0.1151(8) 0.4062(8) 0.1148(4) 0.0424(17) Uani 1 1 d .
H18A H 0.0270 0.4518 0.1194 0.051 Uiso 1 1 calc R
C19 C 0.2350(7) 0.4295(7) 0.1733(4) 0.0363(15) Uani 1 1 d .
C20 C 0.5108(7) 0.2143(7) 0.1043(3) 0.0322(14) Uani 1 1 d .
H20A H 0.5277 0.1518 0.0614 0.039 Uiso 1 1 calc R
C21 C 0.1247(9) 0.6032(9) 0.2489(5) 0.056(2) Uani 1 1 d .
H21A H 0.1417 0.6589 0.2995 0.083 Uiso 1 1 calc R
H21B H 0.0135 0.5449 0.2370 0.083 Uiso 1 1 calc R
H21C H 0.1407 0.6659 0.2169 0.083 Uiso 1 1 calc R
C22 C 0.7559(7) 0.1938(7) 0.1682(3) 0.0324(14) Uani 1 1 d .
C23 C 0.8514(7) 0.2431(7) 0.2365(4) 0.0357(15) Uani 1 1 d .
C24 C 0.9929(8) 0.1993(8) 0.2491(4) 0.0466(18) Uani 1 1 d .
H24A H 1.0590 0.2335 0.2950 0.056 Uiso 1 1 calc R
C25 C 1.0377(8) 0.1031(8) 0.1926(4) 0.0480(19) Uani 1 1 d .
H25A H 1.1343 0.0710 0.2007 0.058 Uiso 1 1 calc R
C26 C 0.9430(8) 0.0546(8) 0.1257(4) 0.0445(17) Uani 1 1 d .
H26A H 0.9750 -0.0101 0.0879 0.053 Uiso 1 1 calc R
C27 C 0.8026(7) 0.0994(7) 0.1132(4) 0.0385(15) Uani 1 1 d .
H27A H 0.7376 0.0657 0.0670 0.046 Uiso 1 1 calc R
C28 C 0.8750(10) 0.3737(11) 0.3614(4) 0.069(3) Uani 1 1 d .
H28A H 0.9785 0.3437 0.3627 0.103 Uiso 1 1 calc R
H28B H 0.8034 0.3265 0.3901 0.103 Uiso 1 1 calc R
H28C H 0.8962 0.4753 0.3817 0.103 Uiso 1 1 calc R

loop_
_atom_site_aniso_label
_atom_site_aniso_U_11
_atom_site_aniso_U_22
_atom_site_aniso_U_33
_atom_site_aniso_U_23
_atom_site_aniso_U_13
_atom_site_aniso_U_12
Zn1 0.0313(4) 0.0275(4) 0.0287(4) 0.0056(3) 0.0013(3) 0.0061(3)
Cl1 0.0440(9) 0.0501(11) 0.0424(10) 0.0091(8) 0.0074(7) 0.0126(8)
Cl2 0.0967(17) 0.0500(14) 0.0798(17) 0.0150(12) 0.0253(14) 0.0181(13)
O1 0.060(3) 0.037(3) 0.072(4) 0.009(3) 0.018(3) 0.010(2)
O2 0.065(3) 0.051(4) 0.059(4) 0.019(3) 0.008(3) 0.015(3)
O3 0.042(2) 0.048(3) 0.040(3) 0.005(2) 0.003(2) 0.024(2)
O4 0.037(2) 0.047(3) 0.036(3) 0.002(2) -0.0102(19) 0.016(2)
O5 0.077(4) 0.060(4) 0.064(4) -0.007(3) 0.009(3) 0.013(3)
O6 0.089(4) 0.105(6) 0.086(5) 0.039(5) -0.002(4) 0.042(4)
O7 0.156(7) 0.079(5) 0.064(5) 0.002(4) 0.028(5) -0.052(5)
O8 0.069(4) 0.133(7) 0.082(5) 0.008(5) 0.013(3) 0.057(4)
O9 0.132(7) 0.132(8) 0.158(9) 0.059(7) 0.092(7) 0.044(6)
O10 0.136(8) 0.082(7) 0.227(13) -0.027(7) 0.051(8) -0.012(6)
O11 0.268(16) 0.246(17) 0.132(10) 0.089(11) -0.012(10) 0.084(13)
O12 0.201(11) 0.063(6) 0.313(17) -0.009(8) 0.159(12) 0.027(7)
N1 0.046(3) 0.047(4) 0.052(4) 0.019(3) 0.009(3) 0.014(3)
N2 0.048(3) 0.053(4) 0.044(4) 0.016(3) -0.002(3) 0.012(3)
N3 0.029(2) 0.036(3) 0.032(3) 0.013(2) 0.006(2) 0.012(2)
N4 0.028(3) 0.031(3) 0.033(3) 0.009(2) 0.003(2) 0.008(2)
C1 0.045(4) 0.057(5) 0.035(4) 0.002(4) -0.005(3) 0.024(3)
C2 0.056(4) 0.030(4) 0.050(4) 0.008(3) 0.001(3) 0.001(3)
C3 0.077(6) 0.042(5) 0.083(7) 0.018(5) -0.001(5) 0.012(4)
C4 0.051(4) 0.035(4) 0.056(5) 0.012(4) 0.010(3) 0.010(3)
C5 0.035(3) 0.055(5) 0.062(5) 0.034(4) 0.014(3) 0.018(3)
C6 0.056(4) 0.035(4) 0.034(4) 0.005(3) -0.001(3) 0.014(3)
C7 0.085(6) 0.074(7) 0.061(6) 0.031(5) 0.028(5) 0.026(5)
C8 0.035(3) 0.060(5) 0.035(4) 0.010(4) -0.005(3) 0.010(3)
C9 0.039(4) 0.057(5) 0.057(5) 0.031(4) 0.006(3) 0.013(3)
C10 0.052(4) 0.049(5) 0.044(4) 0.020(4) 0.005(3) 0.006(3)
C11 0.057(5) 0.085(8) 0.061(6) 0.031(5) -0.001(4) 0.005(5)
C12 0.064(5) 0.083(7) 0.054(5) 0.033(5) -0.006(4) 0.003(5)
C13 0.047(4) 0.048(5) 0.035(4) 0.017(3) 0.000(3) 0.002(3)
C14 0.074(6) 0.062(6) 0.065(6) 0.019(5) 0.010(5) -0.003(5)
C15 0.031(3) 0.035(4) 0.035(4) 0.013(3) -0.001(3) 0.005(3)
C16 0.043(4) 0.043(4) 0.031(4) 0.001(3) -0.007(3) 0.010(3)
C17 0.036(4) 0.064(5) 0.047(4) 0.021(4) -0.010(3) 0.016(3)
C18 0.037(4) 0.043(4) 0.052(4) 0.019(4) 0.000(3) 0.016(3)
C19 0.034(3) 0.039(4) 0.039(4) 0.014(3) 0.006(3) 0.009(3)
C20 0.030(3) 0.037(4) 0.027(3) 0.003(3) 0.004(3) 0.008(3)
C21 0.050(4) 0.057(5) 0.068(5) 0.013(4) 0.014(4) 0.032(4)
C22 0.029(3) 0.031(4) 0.040(4) 0.012(3) 0.006(3) 0.011(3)
C23 0.030(3) 0.032(4) 0.046(4) 0.013(3) 0.003(3) 0.007(3)
C24 0.035(4) 0.047(5) 0.054(5) 0.011(4) -0.010(3) 0.011(3)
C25 0.032(3) 0.039(4) 0.079(6) 0.023(4) 0.006(4) 0.015(3)
C26 0.040(4) 0.043(4) 0.053(5) 0.011(4) 0.012(3) 0.015(3)
C27 0.033(3) 0.034(4) 0.048(4) 0.007(3) 0.007(3) 0.012(3)
C28 0.073(5) 0.089(7) 0.036(4) -0.004(4) -0.023(4) 0.039(5)

loop_
_atom_type_symbol
_atom_type_description
_atom_type_scat_dispersion_real
_atom_type_scat_dispersion_imag
_atom_type_scat_source
C C 0.0033 0.0016 'International Tables Vol C Tables 4.2.6.8 and 6.1.1.4'
H H 0.0000 0.0000 'International Tables Vol C Tables 4.2.6.8 and 6.1.1.4'
Cl Cl 0.1484 0.1585 'International Tables Vol C Tables 4.2.6.8 and 6.1.1.4'
N N 0.0061 0.0033 'International Tables Vol C Tables 4.2.6.8 and 6.1.1.4'
O O 0.0106 0.0060 'International Tables Vol C Tables 4.2.6.8 and 6.1.1.4'
Zn Zn 0.2839 1.4301 'International Tables Vol C Tables 4.2.6.8 and 6.1.1.4'

loop_
_geom_angle_atom_site_label_1
_geom_angle_atom_site_label_2
_geom_angle_atom_site_label_3
_geom_angle
N4 Zn1 N1 120.0(2)
N4 Zn1 N2 156.3(2)
N1 Zn1 N2 79.8(2)
N4 Zn1 N3 79.72(19)
N1 Zn1 N3 101.3(2)
N2 Zn1 N3 110.7(2)
N4 Zn1 O4 72.55(17)
N1 Zn1 O4 90.7(2)
N2 Zn1 O4 95.98(19)
N3 Zn1 O4 152.17(19)
N4 Zn1 O2 86.93(19)
N1 Zn1 O2 147.2(2)
N2 Zn1 O2 70.3(2)
N3 Zn1 O2 101.81(19)
O4 Zn1 O2 79.41(17)
O7 Cl1 O8 112.1(6)
O7 Cl1 O5 109.2(4)
O8 Cl1 O5 109.3(4)
O7 Cl1 O6 109.4(5)
O8 Cl1 O6 105.5(4)
O5 Cl1 O6 111.4(4)
O10 Cl2 O12 118.3(7)
O10 Cl2 O9 117.8(7)
O12 Cl2 O9 119.8(6)
O10 Cl2 O11 93.1(9)
O12 Cl2 O11 95.7(10)
O9 Cl2 O11 101.1(7)
C5 O1 C7 118.0(6)
C9 O2 C14 116.6(6)
C9 O2 Zn1 110.5(4)
C14 O2 Zn1 132.5(5)
C19 O3 C21 117.8(5)
C23 O4 C28 118.0(5)
C23 O4 Zn1 114.3(4)
C28 O4 Zn1 126.0(4)
C5 N1 C1 117.5(7)
C5 N1 Zn1 128.6(6)
C1 N1 Zn1 113.9(5)
C6 N2 C8 122.8(7)
C6 N2 Zn1 114.1(5)
C8 N2 Zn1 122.8(5)
C19 N3 C15 118.8(5)
C19 N3 Zn1 128.5(5)
C15 N3 Zn1 112.5(4)
C20 N4 C22 123.4(5)
C20 N4 Zn1 114.2(4)
C22 N4 Zn1 122.5(4)
N1 C1 C2 124.9(7)
N1 C1 C6 113.7(7)
C2 C1 C6 121.3(7)
C1 C2 C3 115.7(8)
C1 C2 H2A 122.1
C3 C2 H2A 122.1
C4 C3 C2 121.2(8)
C4 C3 H3A 119.4
C2 C3 H3A 119.4
C3 C4 C5 114.7(7)
C3 C4 H4A 122.6
C5 C4 H4A 122.6
N1 C5 O1 111.6(7)
N1 C5 C4 125.8(8)
O1 C5 C4 122.6(6)
N2 C6 C1 118.3(7)
N2 C6 H6B 120.8
C1 C6 H6B 120.8
O1 C7 H7B 109.5
O1 C7 H7C 109.5
H7B C7 H7C 109.5
O1 C7 H7D 109.5
H7B C7 H7D 109.5
H7C C7 H7D 109.5
N2 C8 C13 127.1(7)
N2 C8 C9 116.6(6)
C13 C8 C9 116.3(7)
O2 C9 C10 126.0(8)
O2 C9 C8 115.4(6)
C10 C9 C8 118.6(7)
C9 C10 C11 122.7(8)
C9 C10 H10A 118.6
C11 C10 H10A 118.6
C12 C11 C10 119.4(9)
C12 C11 H11B 120.3
C10 C11 H11B 120.3
C11 C12 C13 120.1(9)
C11 C12 H12A 119.9
C13 C12 H12A 119.9
C8 C13 C12 122.8(8)
C8 C13 H13A 118.6
C12 C13 H13A 118.6
O2 C14 H14A 109.5
O2 C14 H14B 109.5
H14A C14 H14B 109.5
O2 C14 H14C 109.5
H14A C14 H14C 109.5
H14B C14 H14C 109.5
N3 C15 C16 123.3(6)
N3 C15 C20 115.6(5)
C16 C15 C20 121.1(6)
C15 C16 C17 116.3(7)
C15 C16 H16A 121.8
C17 C16 H16A 121.8
C18 C17 C16 120.6(6)
C18 C17 H17A 119.7
C16 C17 H17A 119.7
C17 C18 C19 119.1(6)
C17 C18 H18A 120.5
C19 C18 H18A 120.5
N3 C19 O3 112.5(5)
N3 C19 C18 121.7(6)
O3 C19 C18 125.7(6)
N4 C20 C15 118.0(6)
N4 C20 H20A 121.0
C15 C20 H20A 121.0
O3 C21 H21A 109.5
O3 C21 H21B 109.5
H21A C21 H21B 109.5
O3 C21 H21C 109.5
H21A C21 H21C 109.5
H21B C21 H21C 109.5
C27 C22 C23 120.1(6)
C27 C22 N4 125.4(6)
C23 C22 N4 114.5(6)
O4 C23 C24 123.7(6)
O4 C23 C22 116.0(5)
C24 C23 C22 120.3(6)
C23 C24 C25 118.7(7)
C23 C24 H24A 120.6
C25 C24 H24A 120.6
C26 C25 C24 120.7(6)
C26 C25 H25A 119.6
C24 C25 H25A 119.6
C27 C26 C25 120.4(7)
C27 C26 H26A 119.8
C25 C26 H26A 119.8
C26 C27 C22 119.8(7)
C26 C27 H27A 120.1
C22 C27 H27A 120.1
O4 C28 H28A 109.5
O4 C28 H28B 109.5
H28A C28 H28B 109.5
O4 C28 H28C 109.5
H28A C28 H28C 109.5
H28B C28 H28C 109.5

loop_
_geom_bond_atom_site_label_1
_geom_bond_atom_site_label_2
_geom_bond_distance
Zn1 N4 2.053(5)
Zn1 N1 2.062(6)
Zn1 N2 2.075(6)
Zn1 N3 2.088(5)
Zn1 O4 2.316(4)
Zn1 O2 2.471(5)
Cl1 O7 1.378(7)
Cl1 O8 1.407(6)
Cl1 O5 1.417(6)
Cl1 O6 1.419(6)
Cl2 O10 1.322(10)
Cl2 O12 1.337(9)
Cl2 O9 1.413(7)
Cl2 O11 1.436(12)
O1 C5 1.393(9)
O1 C7 1.432(9)
O2 C9 1.342(9)
O2 C14 1.376(10)
O3 C19 1.336(8)
O3 C21 1.453(8)
O4 C23 1.370(8)
O4 C28 1.443(8)
N1 C5 1.288(9)
N1 C1 1.341(9)
N2 C6 1.255(9)
N2 C8 1.353(9)
N3 C19 1.333(8)
N3 C15 1.334(8)
N4 C20 1.286(8)
N4 C22 1.424(7)
C1 C2 1.380(10)
C1 C6 1.514(10)
C2 C3 1.412(11)
C2 H2A 0.9500
C3 C4 1.403(12)
C3 H3A 0.9500
C4 C5 1.415(11)
C4 H4A 0.9500
C6 H6B 0.9500
C7 H7B 0.9800
C7 H7C 0.9800
C7 H7D 0.9800
C8 C13 1.373(10)
C8 C9 1.457(11)
C9 C10 1.355(10)
C10 C11 1.380(12)
C10 H10A 0.9500
C11 C12 1.344(13)
C11 H11B 0.9500
C12 C13 1.382(11)
C12 H12A 0.9500
C13 H13A 0.9500
C14 H14A 0.9800
C14 H14B 0.9800
C14 H14C 0.9800
C15 C16 1.380(9)
C15 C20 1.473(8)
C16 C17 1.411(9)
C16 H16A 0.9500
C17 C18 1.342(10)
C17 H17A 0.9500
C18 C19 1.389(9)
C18 H18A 0.9500
C20 H20A 0.9500
C21 H21A 0.9800
C21 H21B 0.9800
C21 H21C 0.9800
C22 C27 1.384(9)
C22 C23 1.401(9)
C23 C24 1.377(9)
C24 C25 1.403(11)
C24 H24A 0.9500
C25 C26 1.378(10)
C25 H25A 0.9500
C26 C27 1.373(9)
C26 H26A 0.9500
C27 H27A 0.9500
C28 H28A 0.9800
C28 H28B 0.9800
C28 H28C 0.9800
